data_7019266
loop_
_publ_author_name
'Gr\"uner, Bohum\'ir'
'Svec, Petr'
'S\'icha, V\'aclav'
'Pad\<elkov\'a, Zde\<nka'

_publ_section_title
;
 Direct and facile synthesis of carbon substituted alkylhydroxy
 derivatives of cobalt bis(1,2-dicarbollide), versatile building blocks
 for synthetic purposes.
;
_journal_issue 25
_journal_name_full 'Dalton transactions (Cambridge, England : 2003)'
_journal_page_first 7498
_journal_page_last 7512
_journal_paper_doi 10.1039/c2dt30128h
_journal_volume 41
_journal_year 2012
_chemical_formula_moiety 'C6 H26 B18 Co O, C3 H10 N'
_chemical_formula_sum 'C9 H36 B18 Co N O'
_chemical_formula_weight 427.90
_chemical_name_systematic
;
?
;
_space_group_IT_number 14
_symmetry_cell_setting monoclinic
_symmetry_space_group_name_Hall '-P 2ybc'
_symmetry_space_group_name_H-M 'P 1 21/c 1'
_atom_sites_solution_hydrogens geom
_atom_sites_solution_primary direct
_atom_sites_solution_secondary difmap
_audit_creation_method SHELXL-97
_cell_angle_alpha 90
_cell_angle_beta 94.268(19)
_cell_angle_gamma 90
_cell_formula_units_Z 4
_cell_length_a 11.907(2)
_cell_length_b 12.982(3)
_cell_length_c 15.032(5)
_cell_measurement_reflns_used 18537
_cell_measurement_temperature 150(1)
_cell_measurement_theta_max 27.5
_cell_measurement_theta_min 1
_cell_volume 2317.2(10)
_computing_cell_refinement 'COLLECT and DENZO'
_computing_data_collection 'COLLECT (Hooft, 1998) and DENZO (Otwinowski & Minor, 1997)'
_computing_data_reduction 'COLLECT and DENZO'
_computing_molecular_graphics 'PLATON (Spek, 2003)'
_computing_publication_material 'SHELXL-97 (Sheldrick, 2008)'
_computing_structure_refinement 'SHELXL-97 (Sheldrick, 1997)'
_computing_structure_solution 'SIR92 (Altomare et al., 1994)'
_diffrn_ambient_temperature 150(1)
_diffrn_detector_area_resol_mean 9.091
_diffrn_measured_fraction_theta_full 0.987
_diffrn_measured_fraction_theta_max 0.987
_diffrn_measurement_device_type 'Bruker Nonius KappaCCD area detector'
_diffrn_measurement_method '\f and \w scans to fill the Ewald sphere'
_diffrn_radiation_monochromator graphite
_diffrn_radiation_source 'fine-focus sealed tube'
_diffrn_radiation_type MoK\a
_diffrn_radiation_wavelength 0.71073
_diffrn_reflns_av_R_equivalents 0.0783
_diffrn_reflns_av_sigmaI/netI 0.0578
_diffrn_reflns_limit_h_max 15
_diffrn_reflns_limit_h_min -15
_diffrn_reflns_limit_k_max 15
_diffrn_reflns_limit_k_min -16
_diffrn_reflns_limit_l_max 19
_diffrn_reflns_limit_l_min -19
_diffrn_reflns_number 18449
_diffrn_reflns_theta_full 26.99
_diffrn_reflns_theta_max 26.99
_diffrn_reflns_theta_min 2.08
_diffrn_standards_number 0
_exptl_absorpt_coefficient_mu 0.744
_exptl_absorpt_correction_T_max 0.934
_exptl_absorpt_correction_T_min 0.811
_exptl_absorpt_correction_type integration
_exptl_absorpt_process_details
;
Gaussian integration (Coppens, 1970)
;
_exptl_crystal_colour orange
_exptl_crystal_density_diffrn 1.227
_exptl_crystal_density_method 'not measured'
_exptl_crystal_description plate
_exptl_crystal_F_000 888
_exptl_crystal_size_max 0.49
_exptl_crystal_size_mid 0.33
_exptl_crystal_size_min 0.09
_refine_diff_density_max 0.425
_refine_diff_density_min -0.493
_refine_diff_density_rms 0.073
_refine_ls_extinction_method none
_refine_ls_goodness_of_fit_ref 1.134
_refine_ls_hydrogen_treatment constr
_refine_ls_matrix_type full
_refine_ls_number_parameters 271
_refine_ls_number_reflns 4999
_refine_ls_number_restraints 0
_refine_ls_restrained_S_all 1.134
_refine_ls_R_factor_all 0.0959
_refine_ls_R_factor_gt 0.0573
_refine_ls_shift/su_max 0.000
_refine_ls_shift/su_mean 0.000
_refine_ls_structure_factor_coef Fsqd
_refine_ls_weighting_details 'calc w=1/[\s^2^(Fo^2^)+(0.0281P)^2^+4.0764P] where P=(Fo^2^+2Fc^2^)/3'
_refine_ls_weighting_scheme calc
_refine_ls_wR_factor_gt 0.1129
_refine_ls_wR_factor_ref 0.1356
_reflns_number_gt 3451
_reflns_number_total 4999
_reflns_threshold_expression >2sigma(I)
_cod_data_source_file c2dt30128h.txt
_cod_data_source_block Me3NH_3
_cod_original_sg_symbol_H-M 'P 21/c'
_cod_database_code 7019266

loop_
_symmetry_equiv_pos_as_xyz
'x, y, z'
'-x, y+1/2, -z+1/2'
'-x, -y, -z'
'x, -y-1/2, z-1/2'

loop_
_atom_site_label
_atom_site_type_symbol
_atom_site_fract_x
_atom_site_fract_y
_atom_site_fract_z
_atom_site_U_iso_or_equiv
_atom_site_adp_type
_atom_site_occupancy
_atom_site_symmetry_multiplicity
_atom_site_calc_flag
_atom_site_refinement_flags
Co3 Co 0.24667(4) 0.29750(3) 0.25166(3) 0.02533(13) Uani 1 1 d .
C2 C 0.2322(3) 0.1555(3) 0.3085(2) 0.0338(8) Uani 1 1 d .
H2 H 0.3157 0.1188 0.3110 0.041 Uiso 1 1 d R
O1 O 0.1669(2) -0.0048(2) 0.00641(17) 0.0429(7) Uani 1 1 d .
H1 H 0.1646 0.0365 -0.0349 0.051 Uiso 1 1 d R
B4 B 0.0755(3) 0.2721(3) 0.2133(3) 0.0303(8) Uani 1 1 d .
H4 H 0.0503 0.3148 0.1519 0.036 Uiso 1 1 d R
C2' C 0.2545(3) 0.4430(3) 0.2001(2) 0.0350(8) Uani 1 1 d .
H2' H 0.1684 0.4744 0.1948 0.042 Uiso 1 1 d R
C1 C 0.1547(3) 0.1639(3) 0.2131(2) 0.0279(7) Uani 1 1 d .
B4' B 0.3931(3) 0.2763(3) 0.1838(3) 0.0310(9) Uani 1 1 d .
H4' H 0.4049 0.1943 0.1686 0.037 Uiso 1 1 d R
B8' B 0.4197(4) 0.3236(4) 0.2931(3) 0.0387(10) Uani 1 1 d .
H8' H 0.4504 0.2748 0.3496 0.046 Uiso 1 1 d R
C14 C 0.1148(3) 0.0385(3) 0.0797(2) 0.0351(8) Uani 1 1 d .
H14A H 0.0937 -0.0156 0.1197 0.042 Uiso 1 1 d R
H14B H 0.0471 0.0750 0.0582 0.042 Uiso 1 1 d R
C13 C 0.1964(3) 0.1131(3) 0.1296(2) 0.0313(7) Uani 1 1 d .
H13A H 0.2148 0.1672 0.0886 0.038 Uiso 1 1 d R
H13B H 0.2654 0.0760 0.1466 0.038 Uiso 1 1 d R
C1' C 0.2947(3) 0.3536(3) 0.1333(2) 0.0333(8) Uani 1 1 d .
H1' H 0.2364 0.3206 0.0806 0.040 Uiso 1 1 d R
B5 B 0.0139(4) 0.1496(3) 0.2313(3) 0.0352(9) Uani 1 1 d .
H5 H -0.0494 0.1146 0.1835 0.042 Uiso 1 1 d R
B11' B 0.3615(4) 0.5273(4) 0.2253(3) 0.0461(12) Uani 1 1 d .
H11' H 0.3488 0.6094 0.2394 0.055 Uiso 1 1 d R
B7' B 0.3264(4) 0.4305(3) 0.3036(3) 0.0364(9) Uani 1 1 d .
H7' H 0.2949 0.4517 0.3681 0.044 Uiso 1 1 d R
B6 B 0.1163(4) 0.0742(3) 0.2905(3) 0.0393(10) Uani 1 1 d .
H6 H 0.1213 -0.0097 0.2809 0.047 Uiso 1 1 d R
B7 B 0.2088(4) 0.2572(3) 0.3794(3) 0.0380(10) Uani 1 1 d .
H7 H 0.2704 0.2895 0.4301 0.046 Uiso 1 1 d R
B9 B -0.0182(4) 0.2554(4) 0.2976(3) 0.0435(11) Uani 1 1 d .
H9 H -0.1026 0.2904 0.2926 0.052 Uiso 1 1 d R
B8 B 0.1029(4) 0.3339(4) 0.3184(3) 0.0375(10) Uani 1 1 d .
H8 H 0.0934 0.4173 0.3280 0.045 Uiso 1 1 d R
B12 B 0.0635(4) 0.2445(4) 0.4004(3) 0.0478(12) Uani 1 1 d .
H12 H 0.0325 0.2704 0.4638 0.057 Uiso 1 1 d R
N18 N 0.7169(3) 0.1862(3) 0.0078(2) 0.0582(11) Uani 1 1 d .
H18 H 0.7631 0.1304 0.0073 0.070 Uiso 1 1 d R
B12' B 0.4684(4) 0.4538(4) 0.2822(3) 0.0460(12) Uani 1 1 d .
H12' H 0.5276 0.4886 0.3332 0.055 Uiso 1 1 d R
B5' B 0.4289(4) 0.3732(4) 0.1060(3) 0.0477(12) Uani 1 1 d .
H5' H 0.4611 0.3533 0.0415 0.057 Uiso 1 1 d R
B9' B 0.5103(4) 0.3577(4) 0.2085(3) 0.0483(12) Uani 1 1 d .
H9' H 0.5973 0.3288 0.2109 0.058 Uiso 1 1 d R
C17 C 0.7075(4) 0.2308(4) -0.0828(3) 0.0615(13) Uani 1 1 d .
H17A H 0.6700 0.1820 -0.1229 0.074 Uiso 1 1 d R
H17B H 0.7813 0.2448 -0.1017 0.074 Uiso 1 1 d R
H17C H 0.6648 0.2935 -0.0832 0.074 Uiso 1 1 d R
B11 B 0.1485(5) 0.1331(4) 0.3948(3) 0.0509(13) Uani 1 1 d .
H11 H 0.1753 0.0866 0.4538 0.061 Uiso 1 1 d R
C16 C 0.6034(5) 0.1497(4) 0.0323(4) 0.0734(16) Uani 1 1 d .
H16A H 0.5492 0.2041 0.0225 0.088 Uiso 1 1 d R
H16B H 0.6078 0.1298 0.0940 0.088 Uiso 1 1 d R
H16C H 0.5809 0.0916 -0.0042 0.088 Uiso 1 1 d R
B10 B 0.0083(5) 0.1322(4) 0.3475(3) 0.0505(13) Uani 1 1 d .
H10 H -0.0582 0.0867 0.3760 0.061 Uiso 1 1 d R
B6' B 0.3386(5) 0.4774(4) 0.1163(3) 0.0474(12) Uani 1 1 d .
H6' H 0.3111 0.5263 0.0591 0.057 Uiso 1 1 d R
B10' B 0.4756(5) 0.4836(4) 0.1676(3) 0.0551(14) Uani 1 1 d .
H10' H 0.5398 0.5361 0.1445 0.066 Uiso 1 1 d R
C15 C 0.7709(5) 0.2613(6) 0.0715(4) 0.101(2) Uani 1 1 d .
H15A H 0.8466 0.2743 0.0566 0.121 Uiso 1 1 d R
H15B H 0.7720 0.2342 0.1310 0.121 Uiso 1 1 d R
H15C H 0.7287 0.3243 0.0680 0.121 Uiso 1 1 d R

loop_
_atom_site_aniso_label
_atom_site_aniso_U_11
_atom_site_aniso_U_22
_atom_site_aniso_U_33
_atom_site_aniso_U_23
_atom_site_aniso_U_13
_atom_site_aniso_U_12
Co3 0.0269(2) 0.0224(2) 0.0264(2) -0.0024(2) -0.00005(15) 0.0004(2)
C2 0.041(2) 0.0280(18) 0.0313(19) 0.0030(15) -0.0054(15) 0.0000(16)
O1 0.0568(17) 0.0366(15) 0.0356(14) -0.0060(12) 0.0056(12) 0.0022(13)
B4 0.0265(18) 0.030(2) 0.035(2) -0.0032(17) 0.0046(16) 0.0033(16)
C2' 0.039(2) 0.0255(18) 0.040(2) -0.0032(16) 0.0014(16) 0.0019(16)
C1 0.0291(17) 0.0255(16) 0.0285(17) -0.0019(14) -0.0002(14) 0.0015(14)
B4' 0.0244(18) 0.033(2) 0.036(2) -0.0064(17) 0.0024(16) -0.0013(16)
B8' 0.031(2) 0.045(3) 0.039(2) -0.004(2) -0.0045(18) -0.0013(19)
C14 0.0381(19) 0.0328(19) 0.0343(19) -0.0081(16) 0.0024(16) -0.0021(16)
C13 0.0312(17) 0.0286(18) 0.0346(18) -0.0057(15) 0.0047(14) 0.0019(15)
C1' 0.0386(19) 0.0319(19) 0.0293(18) -0.0038(15) 0.0021(15) -0.0053(16)
B5 0.033(2) 0.035(2) 0.038(2) -0.0037(18) 0.0041(17) -0.0071(18)
B11' 0.065(3) 0.035(2) 0.039(2) -0.005(2) 0.002(2) -0.016(2)
B7' 0.043(2) 0.030(2) 0.036(2) -0.0056(18) 0.0022(19) -0.0064(19)
B6 0.055(3) 0.029(2) 0.033(2) 0.0025(18) -0.005(2) -0.009(2)
B7 0.050(3) 0.031(2) 0.032(2) -0.0043(18) -0.0014(19) -0.013(2)
B9 0.034(2) 0.049(3) 0.049(3) -0.017(2) 0.014(2) -0.006(2)
B8 0.034(2) 0.033(2) 0.046(3) -0.012(2) 0.0085(19) 0.0016(18)
B12 0.056(3) 0.050(3) 0.039(2) -0.013(2) 0.014(2) -0.016(2)
N18 0.060(2) 0.070(3) 0.044(2) -0.0061(19) -0.0014(18) 0.037(2)
B12' 0.043(3) 0.054(3) 0.040(3) -0.008(2) 0.001(2) -0.017(2)
B5' 0.046(3) 0.059(3) 0.040(3) -0.009(2) 0.013(2) -0.019(2)
B9' 0.033(2) 0.059(3) 0.052(3) -0.012(2) 0.001(2) -0.010(2)
C17 0.055(3) 0.087(4) 0.043(2) 0.009(2) 0.010(2) -0.008(3)
B11 0.082(4) 0.040(3) 0.029(2) 0.004(2) -0.002(2) -0.020(3)
C16 0.086(4) 0.065(3) 0.073(3) 0.021(3) 0.035(3) 0.023(3)
B10 0.065(3) 0.052(3) 0.036(2) -0.007(2) 0.015(2) -0.021(3)
B6' 0.065(3) 0.041(3) 0.035(2) 0.003(2) 0.003(2) -0.019(2)
B10' 0.063(3) 0.057(3) 0.046(3) -0.006(2) 0.011(2) -0.029(3)
C15 0.091(4) 0.130(6) 0.078(4) -0.049(4) -0.026(3) 0.047(4)

loop_
_atom_type_symbol
_atom_type_description
_atom_type_scat_dispersion_real
_atom_type_scat_dispersion_imag
_atom_type_scat_source
C C 0.0033 0.0016 'International Tables Vol C Tables 4.2.6.8 and 6.1.1.4'
H H 0.0000 0.0000 'International Tables Vol C Tables 4.2.6.8 and 6.1.1.4'
O O 0.0106 0.0060 'International Tables Vol C Tables 4.2.6.8 and 6.1.1.4'
B B 0.0013 0.0007 'International Tables Vol C Tables 4.2.6.8 and 6.1.1.4'
N N 0.0061 0.0033 'International Tables Vol C Tables 4.2.6.8 and 6.1.1.4'
Co Co 0.3494 0.9721 'International Tables Vol C Tables 4.2.6.8 and 6.1.1.4'

loop_
_exptl_crystal_face_index_h
_exptl_crystal_face_index_k
_exptl_crystal_face_index_l
_exptl_crystal_face_perp_dist
0 0 -1 0.046
0 0 1 0.043
0 1 0 0.183
-1 -1 0 0.148
1 -1 0 0.162
1 1 0 0.238
-1 1 0 0.112

loop_
_geom_angle_atom_site_label_1
_geom_angle_atom_site_label_2
_geom_angle_atom_site_label_3
_geom_angle
C2 Co3 C1' 136.31(15)
C2 Co3 C2' 176.52(15)
C1' Co3 C2' 46.95(14)
C2 Co3 B7 49.79(16)
C1' Co3 B7 172.45(15)
C2' Co3 B7 127.10(16)
C2 Co3 B7' 129.65(16)
C1' Co3 B7' 83.22(16)
C2' Co3 B7' 49.29(16)
B7 Co3 B7' 89.24(17)
C2 Co3 B8 84.62(17)
C1' Co3 B8 128.77(17)
C2' Co3 B8 92.01(17)
B7 Co3 B8 51.18(18)
B7' Co3 B8 89.98(17)
C2 Co3 B4 82.11(16)
C1' Co3 B4 98.38(16)
C2' Co3 B4 96.41(16)
B7 Co3 B4 86.62(17)
B7' Co3 B4 129.44(17)
B8 Co3 B4 50.09(16)
C2 Co3 B4' 100.59(16)
C1' Co3 B4' 47.79(15)
C2' Co3 B4' 82.75(16)
B7 Co3 B4' 131.47(18)
B7' Co3 B4' 85.36(17)
B8 Co3 B4' 174.51(18)
B4 Co3 B4' 131.95(15)
C2 Co3 C1 46.76(13)
C1' Co3 C1 103.13(14)
C2' Co3 C1 133.81(14)
B7 Co3 C1 84.42(15)
B7' Co3 C1 173.01(15)
B8 Co3 C1 83.76(15)
B4 Co3 C1 47.38(14)
B4' Co3 C1 101.04(14)
C2 Co3 B8' 97.52(17)
C1' Co3 B8' 82.60(17)
C2' Co3 B8' 83.91(17)
B7 Co3 B8' 92.37(18)
B7' Co3 B8' 50.13(18)
B8 Co3 B8' 128.89(17)
B4 Co3 B8' 178.92(17)
B4' Co3 B8' 49.10(16)
C1 Co3 B8' 132.90(16)
C1 C2 B11 110.5(3)
C1 C2 B7 112.3(3)
B11 C2 B7 62.3(2)
C1 C2 B6 61.3(2)
B11 C2 B6 61.2(2)
B7 C2 B6 113.3(3)
C1 C2 Co3 68.71(17)
B11 C2 Co3 122.7(3)
B7 C2 Co3 65.96(19)
B6 C2 Co3 124.9(2)
C1 C2 H2 120.2
B11 C2 H2 118.3
B7 C2 H2 119.7
B6 C2 H2 116.5
Co3 C2 H2 107.5
C14 O1 H1 109.7
C1 B4 B9 106.4(3)
C1 B4 B8 108.1(3)
B9 B4 B8 60.1(2)
C1 B4 B5 59.6(2)
B9 B4 B5 59.4(2)
B8 B4 B5 108.6(3)
C1 B4 Co3 66.53(17)
B9 B4 Co3 118.3(3)
B8 B4 Co3 64.92(19)
B5 B4 Co3 120.0(3)
C1 B4 H4 122.3
B9 B4 H4 121.2
B8 B4 H4 122.6
B5 B4 H4 119.2
Co3 B4 H4 110.5
C1' C2' B11' 110.3(3)
C1' C2' B6' 61.4(2)
B11' C2' B6' 62.0(3)
C1' C2' B7' 109.9(3)
B11' C2' B7' 63.0(2)
B6' C2' B7' 114.0(3)
C1' C2' Co3 66.45(18)
B11' C2' Co3 124.3(3)
B6' C2' Co3 124.1(3)
B7' C2' Co3 66.75(19)
C1' C2' H2' 122.3
B11' C2' H2' 117.1
B6' C2' H2' 116.1
B7' C2' H2' 119.8
Co3 C2' H2' 107.5
C13 C1 C2 119.3(3)
C13 C1 B4 125.0(3)
C2 C1 B4 109.2(3)
C13 C1 B5 117.4(3)
C2 C1 B5 110.0(3)
B4 C1 B5 62.7(2)
C13 C1 B6 112.3(3)
C2 C1 B6 62.0(2)
B4 C1 B6 112.4(3)
B5 C1 B6 60.9(2)
C13 C1 Co3 112.7(2)
C2 C1 Co3 64.53(17)
B4 C1 Co3 66.09(18)
B5 C1 Co3 122.3(2)
B6 C1 Co3 121.7(2)
C1' B4' B8' 106.5(3)
C1' B4' B9' 104.5(3)
B8' B4' B9' 60.7(3)
C1' B4' B5' 58.5(2)
B8' B4' B5' 109.3(3)
B9' B4' B5' 59.7(3)
C1' B4' Co3 64.28(17)
B8' B4' Co3 66.39(19)
B9' B4' Co3 119.3(3)
B5' B4' Co3 118.1(3)
C1' B4' H4' 125.4
B8' B4' H4' 121.0
B9' B4' H4' 120.7
B5' B4' H4' 120.2
Co3 B4' H4' 110.5
B4' B8' B9' 59.8(2)
B4' B8' B7' 106.4(3)
B9' B8' B7' 106.4(3)
B4' B8' B12' 106.2(3)
B9' B8' B12' 59.0(3)
B7' B8' B12' 59.1(3)
B4' B8' Co3 64.51(18)
B9' B8' Co3 116.9(3)
B7' B8' Co3 63.73(19)
B12' B8' Co3 115.7(3)
B4' B8' H8' 123.1
B9' B8' H8' 120.6
B7' B8' H8' 123.4
B12' B8' H8' 121.4
Co3 B8' H8' 113.1
O1 C14 C13 109.5(3)
O1 C14 H14A 110.0
C13 C14 H14A 109.8
O1 C14 H14B 109.6
C13 C14 H14B 109.7
H14A C14 H14B 108.3
C14 C13 C1 116.2(3)
C14 C13 H13A 108.3
C1 C13 H13A 108.1
C14 C13 H13B 108.1
C1 C13 H13B 108.5
H13A C13 H13B 107.4
C2' C1' B4' 111.9(3)
C2' C1' B5' 111.5(3)
B4' C1' B5' 64.0(3)
C2' C1' B6' 62.0(2)
B4' C1' B6' 114.6(3)
B5' C1' B6' 61.4(3)
C2' C1' Co3 66.60(18)
B4' C1' Co3 67.93(18)
B5' C1' Co3 126.4(3)
B6' C1' Co3 124.8(2)
C2' C1' H1' 121.5
B4' C1' H1' 118.3
B5' C1' H1' 116.0
B6' C1' H1' 116.2
Co3 C1' H1' 106.6
C1 B5 B6 59.6(2)
C1 B5 B9 105.1(3)
B6 B5 B9 108.7(3)
C1 B5 B10 106.2(3)
B6 B5 B10 60.2(3)
B9 B5 B10 60.8(3)
C1 B5 B4 57.6(2)
B6 B5 B4 107.3(3)
B9 B5 B4 59.8(2)
B10 B5 B4 108.0(3)
C1 B5 H5 124.5
B6 B5 H5 121.2
B9 B5 H5 121.8
B10 B5 H5 121.2
B4 B5 H5 122.7
C2' B11' B10' 106.0(3)
C2' B11' B12' 105.1(3)
B10' B11' B12' 60.5(3)
C2' B11' B6' 59.6(2)
B10' B11' B6' 59.7(3)
B12' B11' B6' 108.0(4)
C2' B11' B7' 59.2(2)
B10' B11' B7' 108.9(4)
B12' B11' B7' 59.7(3)
B6' B11' B7' 108.9(3)
C2' B11' H11' 123.8
B10' B11' H11' 122.0
B12' B11' H11' 122.5
B6' B11' H11' 121.4
B7' B11' H11' 120.8
C2' B7' B12' 103.7(3)
C2' B7' B8' 105.3(3)
B12' B7' B8' 60.7(3)
C2' B7' B11' 57.8(2)
B12' B7' B11' 59.2(3)
B8' B7' B11' 108.0(3)
C2' B7' Co3 63.96(18)
B12' B7' Co3 119.1(3)
B8' B7' Co3 66.14(19)
B11' B7' Co3 117.1(3)
C2' B7' H7' 126.3
B12' B7' H7' 120.6
B8' B7' H7' 121.7
B11' B7' H7' 120.9
Co3 B7' H7' 111.1
C1 B6 C2 56.7(2)
C1 B6 B5 59.5(2)
C2 B6 B5 104.7(3)
C1 B6 B11 104.8(3)
C2 B6 B11 58.7(2)
B5 B6 B11 107.9(3)
C1 B6 B10 106.1(3)
C2 B6 B10 105.3(3)
B5 B6 B10 60.3(3)
B11 B6 B10 60.1(3)
C1 B6 H6 123.9
C2 B6 H6 124.7
B5 B6 H6 121.9
B11 B6 H6 122.4
B10 B6 H6 122.3
C2 B7 B11 58.4(2)
C2 B7 B12 103.9(3)
B11 B7 B12 59.4(3)
C2 B7 B8 104.2(3)
B11 B7 B8 107.0(3)
B12 B7 B8 59.5(3)
C2 B7 Co3 64.25(19)
B11 B7 Co3 117.7(3)
B12 B7 Co3 117.8(3)
B8 B7 Co3 65.2(2)
C2 B7 H7 126.0
B11 B7 H7 120.5
B12 B7 H7 121.1
B8 B7 H7 123.2
Co3 B7 H7 111.5
B5 B9 B4 60.8(2)
B5 B9 B12 107.7(4)
B4 B9 B12 107.5(3)
B5 B9 B8 109.9(3)
B4 B9 B8 60.4(2)
B12 B9 B8 60.4(3)
B5 B9 B10 59.9(3)
B4 B9 B10 108.1(3)
B12 B9 B10 59.5(3)
B8 B9 B10 109.0(4)
B5 B9 H9 121.4
B4 B9 H9 121.6
B12 B9 H9 122.2
B8 B9 H9 120.1
B10 B9 H9 122.1
B9 B8 B4 59.5(2)
B9 B8 B12 59.7(3)
B4 B8 B12 106.3(3)
B9 B8 B7 107.5(3)
B4 B8 B7 106.1(3)
B12 B8 B7 59.9(3)
B9 B8 Co3 117.9(3)
B4 B8 Co3 64.98(18)
B12 B8 Co3 116.7(3)
B7 B8 Co3 63.6(2)
B9 B8 H8 119.9
B4 B8 H8 123.1
B12 B8 H8 121.1
B7 B8 H8 123.5
Co3 B8 H8 112.3
B10 B12 B9 60.7(3)
B10 B12 B11 59.9(3)
B9 B12 B11 107.6(3)
B10 B12 B8 109.6(3)
B9 B12 B8 60.0(3)
B11 B12 B8 108.6(3)
B10 B12 B7 109.3(3)
B9 B12 B7 108.4(3)
B11 B12 B7 60.2(3)
B8 B12 B7 60.7(3)
B10 B12 H12 120.4
B9 B12 H12 122.3
B11 B12 H12 121.4
B8 B12 H12 121.5
B7 B12 H12 121.0
C17 N18 C15 109.8(5)
C17 N18 C16 109.9(4)
C15 N18 C16 113.9(4)
C17 N18 H18 108.0
C15 N18 H18 107.2
C16 N18 H18 107.8
B11' B12' B9' 107.8(3)
B11' B12' B7' 61.0(3)
B9' B12' B7' 108.1(3)
B11' B12' B10' 59.7(3)
B9' B12' B10' 60.5(3)
B7' B12' B10' 109.2(3)
B11' B12' B8' 109.2(3)
B9' B12' B8' 60.1(3)
B7' B12' B8' 60.3(2)
B10' B12' B8' 109.4(3)
B11' B12' H12' 121.2
B9' B12' H12' 122.1
B7' B12' H12' 121.0
B10' B12' H12' 120.8
B8' B12' H12' 121.1
C1' B5' B6' 59.7(3)
C1' B5' B9' 103.7(3)
B6' B5' B9' 108.2(3)
C1' B5' B10' 105.0(3)
B6' B5' B10' 59.9(3)
B9' B5' B10' 60.4(3)
C1' B5' B4' 57.5(2)
B6' B5' B4' 107.9(3)
B9' B5' B4' 59.5(3)
B10' B5' B4' 107.9(3)
C1' B5' H5' 125.0
B6' B5' H5' 121.3
B9' B5' H5' 122.5
B10' B5' H5' 122.3
B4' B5' H5' 121.8
B12' B9' B4' 107.4(3)
B12' B9' B5' 107.7(4)
B4' B9' B5' 60.8(3)
B12' B9' B10' 60.0(3)
B4' B9' B10' 108.5(3)
B5' B9' B10' 59.9(3)
B12' B9' B8' 60.9(3)
B4' B9' B8' 59.4(2)
B5' B9' B8' 109.2(3)
B10' B9' B8' 109.7(4)
B12' B9' H9' 122.0
B4' B9' H9' 122.0
B5' B9' H9' 121.4
B10' B9' H9' 121.1
B8' B9' H9' 120.7
N18 C17 H17A 108.7
N18 C17 H17B 109.8
H17A C17 H17B 109.4
N18 C17 H17C 110.0
H17A C17 H17C 109.5
H17B C17 H17C 109.5
C2 B11 B6 60.1(2)
C2 B11 B10 106.3(3)
B6 B11 B10 60.1(3)
C2 B11 B12 105.3(3)
B6 B11 B12 108.0(4)
B10 B11 B12 59.8(3)
C2 B11 B7 59.2(2)
B6 B11 B7 109.8(3)
B10 B11 B7 109.3(4)
B12 B11 B7 60.4(3)
C2 B11 H11 123.5
B6 B11 H11 120.7
B10 B11 H11 122.0
B12 B11 H11 122.8
B7 B11 H11 120.3
N18 C16 H16A 109.7
N18 C16 H16B 109.6
H16A C16 H16B 109.5
N18 C16 H16C 109.1
H16A C16 H16C 109.5
H16B C16 H16C 109.5
B12 B10 B11 60.2(3)
B12 B10 B6 108.1(3)
B11 B10 B6 59.8(3)
B12 B10 B5 107.5(3)
B11 B10 B5 107.0(3)
B6 B10 B5 59.5(2)
B12 B10 B9 59.8(3)
B11 B10 B9 107.2(3)
B6 B10 B9 106.9(3)
B5 B10 B9 59.3(3)
B12 B10 H10 121.5
B11 B10 H10 122.2
B6 B10 H10 122.1
B5 B10 H10 122.3
B9 B10 H10 122.3
C1' B6' C2' 56.6(2)
C1' B6' B5' 58.8(3)
C2' B6' B5' 105.1(3)
C1' B6' B10' 105.2(4)
C2' B6' B10' 105.2(3)
B5' B6' B10' 60.9(3)
C1' B6' B11' 103.6(3)
C2' B6' B11' 58.4(2)
B5' B6' B11' 108.3(4)
B10' B6' B11' 60.0(3)
C1' B6' H6' 125.5
C2' B6' H6' 124.4
B5' B6' H6' 121.9
B10' B6' H6' 122.1
B11' B6' H6' 122.1
B6' B10' B11' 60.3(3)
B6' B10' B5' 59.2(3)
B11' B10' B5' 107.2(3)
B6' B10' B12' 107.8(3)
B11' B10' B12' 59.8(3)
B5' B10' B12' 107.2(4)
B6' B10' B9' 107.0(3)
B11' B10' B9' 107.1(3)
B5' B10' B9' 59.7(3)
B12' B10' B9' 59.5(3)
B6' B10' H10' 122.4
B11' B10' H10' 122.4
B5' B10' H10' 122.3
B12' B10' H10' 121.8
B9' B10' H10' 121.9
N18 C15 H15A 109.6
N18 C15 H15B 109.7
H15A C15 H15B 109.5
N18 C15 H15C 109.0
H15A C15 H15C 109.5
H15B C15 H15C 109.5

loop_
_geom_bond_atom_site_label_1
_geom_bond_atom_site_label_2
_geom_bond_distance
Co3 C2 2.044(4)
Co3 C1' 2.044(4)
Co3 C2' 2.046(4)
Co3 B7 2.073(4)
Co3 B7' 2.093(4)
Co3 B8 2.101(4)
Co3 B4 2.102(4)
Co3 B4' 2.103(4)
Co3 C1 2.109(3)
Co3 B8' 2.134(4)
C2 C1 1.649(5)
C2 B11 1.718(6)
C2 B7 1.733(6)
C2 B6 1.742(6)
C2 H2 1.1006
O1 C14 1.421(4)
O1 H1 0.8199
B4 C1 1.692(5)
B4 B9 1.764(6)
B4 B8 1.780(6)
B4 B5 1.780(6)
B4 H4 1.0991
C2' C1' 1.629(5)
C2' B11' 1.702(6)
C2' B6' 1.724(6)
C2' B7' 1.726(6)
C2' H2' 1.1006
C1 C13 1.534(5)
C1 B5 1.728(5)
C1 B6 1.731(5)
B4' C1' 1.681(5)
B4' B8' 1.761(6)
B4' B9' 1.767(6)
B4' B5' 1.791(6)
B4' H4' 1.1000
B8' B9' 1.784(7)
B8' B7' 1.791(6)
B8' B12' 1.798(7)
B8' H8' 1.1001
C14 C13 1.527(5)
C14 H14A 0.9700
C14 H14B 0.9700
C13 H13A 0.9700
C13 H13B 0.9700
C1' B5' 1.698(6)
C1' B6' 1.714(6)
C1' H1' 1.1005
B5 B6 1.753(6)
B5 B9 1.756(6)
B5 B10 1.768(6)
B5 H5 1.1001
B11' B10' 1.760(8)
B11' B12' 1.761(7)
B11' B6' 1.765(6)
B11' B7' 1.792(6)
B11' H11' 1.0993
B7' B12' 1.770(6)
B7' H7' 1.1003
B6 B11 1.761(6)
B6 B10 1.766(7)
B6 H6 1.1009
B7 B11 1.786(6)
B7 B12 1.789(7)
B7 B8 1.803(7)
B7 H7 1.1006
B9 B12 1.769(7)
B9 B8 1.775(6)
B9 B10 1.784(8)
B9 H9 1.1004
B8 B12 1.782(7)
B8 H8 1.0992
B12 B10 1.763(7)
B12 B11 1.771(8)
B12 H12 1.1000
N18 C17 1.476(6)
N18 C15 1.479(7)
N18 C16 1.504(6)
N18 H18 0.9100
B12' B9' 1.765(7)
B12' B10' 1.774(7)
B12' H12' 1.0992
B5' B6' 1.742(8)
B5' B9' 1.770(7)
B5' B10' 1.773(7)
B5' H5' 1.0996
B9' B10' 1.784(8)
B9' H9' 1.0998
C17 H17A 0.9613
C17 H17B 0.9608
C17 H17C 0.9595
B11 B10 1.766(8)
B11 H11 1.1003
C16 H16A 0.9606
C16 H16B 0.9604
C16 H16C 0.9591
B10 H10 1.1000
B6' B10' 1.754(8)
B6' H6' 1.0989
B10' H10' 1.0995
C15 H15A 0.9598
C15 H15B 0.9603
C15 H15C 0.9593

loop_
_geom_hbond_atom_site_label_D
_geom_hbond_atom_site_label_H
_geom_hbond_atom_site_label_A
_geom_hbond_distance_DH
_geom_hbond_distance_HA
_geom_hbond_distance_DA
_geom_hbond_angle_DHA
_geom_hbond_site_symmetry_A
N18 H18 O1 0.91 1.85 2.748(4) 168.6 3_655
